data_2015136
loop_
_publ_author_name
'Bond, Andrew D.'
'McKenzie, Christine J.'

_publ_section_title
;
 One-dimensional zinc-based coordination polymers incorporating cyanate
 anions
;
_journal_coeditor_code FG1873
_journal_issue 12
_journal_name_full 'Acta Crystallographica Section C'
_journal_page_first m519
_journal_page_last m522
_journal_paper_doi 10.1107/S0108270105033962
_journal_volume 61
_journal_year 2005
_chemical_formula_iupac 'Na [Zn (N C O)3 (C6 H12 N2)]'
_chemical_formula_moiety 'Na + , C9 H12 N5 O3 Zn -'
_chemical_formula_sum 'C9 H12 N5 Na O3 Zn'
_chemical_formula_weight 326.60
_chemical_name_systematic
;
catena-Poly[sodium
[[tricyanatozinc(II)]-\m-1,4-diazobicyclo[2.2.2]octane-\k^2^N:N']]
;
_space_group_IT_number 194
_symmetry_cell_setting hexagonal
_symmetry_space_group_name_Hall '-P 6c 2c'
_symmetry_space_group_name_H-M 'P 63/m m c'
_atom_sites_solution_hydrogens geom
_atom_sites_solution_primary direct
_atom_sites_solution_secondary difmap
_cell_angle_alpha 90.00
_cell_angle_beta 90.00
_cell_angle_gamma 120.00
_cell_formula_units_Z 2
_cell_length_a 10.2345(2)
_cell_length_b 10.2345(2)
_cell_length_c 7.0799(3)
_cell_measurement_reflns_used 3837
_cell_measurement_temperature 180(2)
_cell_measurement_theta_max 30.13
_cell_measurement_theta_min 2.30
_cell_volume 642.23(3)
_computing_cell_refinement 'SAINT (Bruker, 2003)'
_computing_data_collection 'APEX2 (Bruker Nonius, 2004)'
_computing_data_reduction SAINT
_computing_molecular_graphics SHELXTL
_computing_publication_material SHELXTL
_computing_structure_refinement SHELXTL
_computing_structure_solution 'SHELXTL (Sheldrick, 2000)'
_diffrn_ambient_temperature 180(2)
_diffrn_measured_fraction_theta_full 0.995
_diffrn_measured_fraction_theta_max 0.995
_diffrn_measurement_device_type 'Bruker Nonius X8 APEXII CCD area-detector'
_diffrn_measurement_method 'thin-slice \w and \f'
_diffrn_radiation_monochromator graphite
_diffrn_radiation_source 'fine-focus sealed tube'
_diffrn_radiation_type MoK\a
_diffrn_radiation_wavelength 0.71073
_diffrn_reflns_av_R_equivalents 0.0235
_diffrn_reflns_av_sigmaI/netI 0.0108
_diffrn_reflns_limit_h_max 14
_diffrn_reflns_limit_h_min -10
_diffrn_reflns_limit_k_max 10
_diffrn_reflns_limit_k_min -12
_diffrn_reflns_limit_l_max 10
_diffrn_reflns_limit_l_min -9
_diffrn_reflns_number 6400
_diffrn_reflns_theta_full 30.56
_diffrn_reflns_theta_max 30.56
_diffrn_reflns_theta_min 3.68
_diffrn_standards_number 0
_exptl_absorpt_coefficient_mu 1.956
_exptl_absorpt_correction_T_max 0.675
_exptl_absorpt_correction_T_min 0.580
_exptl_absorpt_correction_type multi-scan
_exptl_absorpt_process_details '(SADABS; Sheldrick, 2003)'
_exptl_crystal_colour colourless
_exptl_crystal_density_diffrn 1.689
_exptl_crystal_density_method 'not measured'
_exptl_crystal_description block
_exptl_crystal_F_000 332
_exptl_crystal_size_max 0.35
_exptl_crystal_size_mid 0.25
_exptl_crystal_size_min 0.20
_refine_diff_density_max 0.628
_refine_diff_density_min -0.636
_refine_ls_extinction_coef 0.014(3)
_refine_ls_extinction_expression Fc^*^=kFc[1+0.001xFc^2^\l^3^/sin(2\q)]^-1/4^
_refine_ls_extinction_method 'SHELXTL (Sheldrick, 2000)'
_refine_ls_goodness_of_fit_ref 1.109
_refine_ls_hydrogen_treatment constr
_refine_ls_matrix_type full
_refine_ls_number_parameters 30
_refine_ls_number_reflns 407
_refine_ls_number_restraints 6
_refine_ls_restrained_S_all 1.126
_refine_ls_R_factor_all 0.0322
_refine_ls_R_factor_gt 0.0306
_refine_ls_shift/su_max 0.000
_refine_ls_shift/su_mean 0.000
_refine_ls_structure_factor_coef Fsqd
_refine_ls_weighting_details 'calc w = 1/[\s^2^(Fo^2^)+(0.0374P)^2^+0.743P] where P = (Fo^2^+2Fc^2^)/3'
_refine_ls_weighting_scheme calc
_refine_ls_wR_factor_gt 0.0756
_refine_ls_wR_factor_ref 0.0762
_reflns_number_gt 388
_reflns_number_total 407
_reflns_threshold_expression I>2\s(I)
_cod_data_source_file fg1873.cif
_cod_data_source_block I
_cod_database_code 2015136
_cod_database_fobs_code 2015136

loop_
_symmetry_equiv_pos_as_xyz
'x, y, z'
'-y, x-y, z'
'-x+y, -x, z'
'-x, -y, z+1/2'
'y, -x+y, z+1/2'
'x-y, x, z+1/2'
'y, x, -z'
'x-y, -y, -z'
'-x, -x+y, -z'
'-y, -x, -z+1/2'
'-x+y, y, -z+1/2'
'x, x-y, -z+1/2'
'-x, -y, -z'
'y, -x+y, -z'
'x-y, x, -z'
'x, y, -z-1/2'
'-y, x-y, -z-1/2'
'-x+y, -x, -z-1/2'
'-y, -x, z'
'-x+y, y, z'
'x, x-y, z'
'y, x, z-1/2'
'x-y, -y, z-1/2'
'-x, -x+y, z-1/2'

loop_
_atom_site_label
_atom_site_fract_x
_atom_site_fract_y
_atom_site_fract_z
_atom_site_U_iso_or_equiv
_atom_site_adp_type
_atom_site_calc_flag
_atom_site_refinement_flags
_atom_site_occupancy
_atom_site_disorder_assembly
_atom_site_disorder_group
_atom_site_type_symbol
Zn1 0.6667 0.3333 0.2500 0.0159(2) Uani d S 1 . . Zn
Na1 0.0000 0.0000 0.0000 0.0251(5) Uani d S 1 . . Na
N2 0.6667 0.3333 0.5668(4) 0.0156(6) Uani d S 1 . . N
C2 0.58907(13) 0.41093(13) 0.6419(3) 0.0262(5) Uani d S 1 . . C
H2A 0.4837 0.3596 0.5955 0.031 Uiso d R 1 . . H
N1 0.4425(4) 0.22125(18) 0.2500 0.0371(8) Uani d SD 1 . . N
O1 0.1790(11) 0.0895(5) 0.2500 0.037(3) Uiso d SPD 0.20 . 1 O
C1 0.3163(12) 0.1581(6) 0.2500 0.037(3) Uiso d SPD 0.20 A 1 C
O1A 0.1827(5) 0.1518(5) 0.2500 0.0280(7) Uiso d SPD 0.40 . 2 O
C1A 0.3175(6) 0.1905(7) 0.2500 0.0280(7) Uiso d SPD 0.40 . 2 C

loop_
_atom_site_aniso_label
_atom_site_aniso_U_11
_atom_site_aniso_U_22
_atom_site_aniso_U_33
_atom_site_aniso_U_12
_atom_site_aniso_U_13
_atom_site_aniso_U_23
Zn1 0.0178(2) 0.0178(2) 0.0122(3) 0.00892(12) 0.000 0.000
Na1 0.0217(6) 0.0217(6) 0.0318(12) 0.0109(3) 0.000 0.000
N2 0.0168(8) 0.0168(8) 0.0131(12) 0.0084(4) 0.000 0.000
C2 0.0400(10) 0.0400(10) 0.0143(8) 0.0318(12) -0.0004(4) 0.0004(4)
N1 0.0219(15) 0.0608(19) 0.0157(12) 0.0110(7) 0.000 0.000

loop_
_atom_type_symbol
_atom_type_description
_atom_type_scat_dispersion_real
_atom_type_scat_dispersion_imag
_atom_type_scat_source
C C 0.0033 0.0016 'International Tables Vol C Tables 4.2.6.8 and 6.1.1.4'
H H 0.0000 0.0000 'International Tables Vol C Tables 4.2.6.8 and 6.1.1.4'
N N 0.0061 0.0033 'International Tables Vol C Tables 4.2.6.8 and 6.1.1.4'
O O 0.0106 0.0060 'International Tables Vol C Tables 4.2.6.8 and 6.1.1.4'
Na Na 0.0362 0.0249 'International Tables Vol C Tables 4.2.6.8 and 6.1.1.4'
Zn Zn 0.2839 1.4301 'International Tables Vol C Tables 4.2.6.8 and 6.1.1.4'

loop_
_geom_angle_atom_site_label_1
_geom_angle_atom_site_label_2
_geom_angle_atom_site_label_3
_geom_angle_site_symmetry_1
_geom_angle_site_symmetry_3
_geom_angle
_geom_angle_publ_flag
N1 Zn1 N1 . 2_655 120.0 n
N1 Zn1 N1 . 3_665 120.0 n
N1 Zn1 N1 2_655 3_665 120.0 n
N2 Zn1 N1 . . 90.0 n
N2 Zn1 N1 . 2_655 90.0 n
N2 Zn1 N1 . 3_665 90.0 n
N2 Zn1 N2 . 16_556 180.0 n
N1 Zn1 N2 2_655 16_556 90.0 n
N1 Zn1 N2 . 16_556 90.0 n
N1 Zn1 N2 3_665 16_556 90.0 n
O1 Na1 O1 . 13 180.0 n
O1 Na1 O1 . 14 109.4(3) n
O1 Na1 O1 . 2 70.6(3) n
O1 Na1 O1 . 15 109.4(3) n
O1 Na1 O1 . 3 70.6(3) n
O1 Na1 O1 13 14 70.6(3) n
O1 Na1 O1 13 2 109.4(3) n
O1 Na1 O1 14 2 180.0(4) n
O1 Na1 O1 13 15 70.6(3) n
O1 Na1 O1 14 15 70.6(3) n
O1 Na1 O1 2 15 109.4(3) n
O1 Na1 O1 13 3 109.4(3) n
O1 Na1 O1 14 3 109.4(3) n
O1 Na1 O1 2 3 70.6(3) n
O1 Na1 O1 15 3 180.0(4) n
O1 Na1 O1A 13 21 165.54(10) n
O1 Na1 O1A 14 21 99.76(17) n
O1 Na1 O1A 2 21 80.24(17) n
O1 Na1 O1A 15 21 117.26(14) n
O1 Na1 O1A 3 21 62.74(14) n
O1 Na1 O1A . 21 14.46(10) n
O1 Na1 O1A 13 9 14.46(10) n
O1 Na1 O1A 14 9 80.24(17) n
O1 Na1 O1A 2 9 99.76(17) n
O1 Na1 O1A 15 9 62.74(14) n
O1 Na1 O1A 3 9 117.26(14) n
O1 Na1 O1A . 9 165.54(10) n
O1A Na1 O1A 21 9 180.00(16) n
O1 Na1 O1A 13 15 62.74(14) n
O1 Na1 O1A 14 15 80.24(17) n
O1 Na1 O1A 2 15 99.76(17) n
O1 Na1 O1A 15 15 14.46(10) n
O1 Na1 O1A 3 15 165.54(10) n
O1 Na1 O1A . 15 117.26(14) n
O1A Na1 O1A 21 15 127.62(19) n
O1A Na1 O1A 9 15 52.38(19) n
O1 Na1 O1A 13 3 117.26(14) n
O1 Na1 O1A 14 3 99.76(17) n
O1 Na1 O1A 2 3 80.24(17) n
O1 Na1 O1A 15 3 165.54(10) n
O1 Na1 O1A 3 3 14.46(10) n
O1 Na1 O1A . 3 62.74(14) n
O1A Na1 O1A 21 3 52.38(19) n
O1A Na1 O1A 9 3 127.62(19) n
O1A Na1 O1A 15 3 180.00(17) n
O1 Na1 O1A 13 13 14.46(10) n
O1 Na1 O1A 14 13 62.74(14) n
O1 Na1 O1A 2 13 117.26(14) n
O1 Na1 O1A 15 13 80.24(17) n
O1 Na1 O1A 3 13 99.76(17) n
O1 Na1 O1A . 13 165.54(10) n
O1A Na1 O1A 21 13 151.1(2) n
O1A Na1 O1A 9 13 28.9(2) n
O1A Na1 O1A 15 13 74.59(11) n
O1A Na1 O1A 3 13 105.41(11) n
O1 Na1 O1A 13 19 99.76(17) n
O1 Na1 O1A 14 19 117.26(14) n
O1 Na1 O1A 2 19 62.74(14) n
O1 Na1 O1A 15 19 165.54(10) n
O1 Na1 O1A 3 19 14.46(10) n
O1 Na1 O1A . 19 80.24(17) n
O1A Na1 O1A 21 19 74.59(11) n
O1A Na1 O1A 9 19 105.41(11) n
O1A Na1 O1A 15 19 151.1(2) n
O1A Na1 O1A 3 19 28.9(2) n
O1A Na1 O1A 13 19 92.60(15) n
C2 N2 C2 . 3_665 107.75(14) n
C2 N2 C2 . 2_655 107.75(14) n
C2 N2 C2 3_665 2_655 107.75(14) n
C2 N2 Zn1 . . 111.14(13) n
C2 N2 Zn1 3_665 . 111.14(14) n
C2 N2 Zn1 2_655 . 111.14(13) n
N2 C2 C2 . 16_557 111.14(13) n
N2 C2 H2A . . 109.4 n
C2 C2 H2A 16_557 . 109.4 n
C1 N1 Zn1 . . 180.0(6) n
C1A N1 Zn1 . . 163.7(3) n
C1A N1 Zn1 21 . 163.7(3) n
C1 O1 Na1 . . 131.87(17) n
C1 O1 Na1 . 4 131.87(17) n
Na1 O1 Na1 . 4 96.3(3) n
N1 C1 O1 . . 180.0(12) n
N1 C1A O1A . . 177.4(6) n

loop_
_geom_bond_atom_site_label_1
_geom_bond_atom_site_label_2
_geom_bond_site_symmetry_2
_geom_bond_distance
_geom_bond_publ_flag
Zn1 N1 . 1.987(3) n
Zn1 N1 2_655 1.987(3) n
Zn1 N1 3_665 1.987(3) n
Zn1 N2 . 2.243(3) n
Zn1 N2 16_556 2.243(3) n
Na1 O1 . 2.377(6) n
Na1 O1 2 2.377(6) n
Na1 O1 3 2.377(6) n
Na1 O1 13 2.377(6) n
Na1 O1 14 2.377(6) n
Na1 O1 15 2.377(6) n
Na1 O1A . 2.477(3) n
Na1 O1A 2 2.477(3) n
Na1 O1A 3 2.477(3) n
Na1 O1A 7 2.477(3) n
Na1 O1A 8 2.477(3) n
Na1 O1A 9 2.477(3) n
Na1 O1A 13 2.477(3) n
Na1 O1A 14 2.477(3) n
Na1 O1A 15 2.477(3) n
Na1 O1A 19 2.477(3) n
Na1 O1A 20 2.477(3) n
Na1 O1A 21 2.477(3) n
N2 C2 . 1.475(2) n
N2 C2 2_655 1.475(3) n
N2 C2 3_665 1.475(3) n
C2 C2 16_557 1.531(4) n
C2 H2A . 0.990 n
N1 C1 . 1.119(11) n
N1 C1A . 1.154(6) n
O1 C1 . 1.217(11) n
O1A C1A . 1.230(7) n

loop_
_geom_torsion_atom_site_label_1
_geom_torsion_atom_site_label_2
_geom_torsion_atom_site_label_3
_geom_torsion_atom_site_label_4
_geom_torsion_site_symmetry_1
_geom_torsion_site_symmetry_4
_geom_torsion
_geom_torsion_publ_flag
N1 Zn1 N2 C2 2_655 . 180.0 n
N1 Zn1 N2 C2 . . -60.0 n
N1 Zn1 N2 C2 3_665 . 60.0 n
N1 Zn1 N2 C2 2_655 3_665 60.0 n
N1 Zn1 N2 C2 . 3_665 180.0 n
N1 Zn1 N2 C2 3_665 3_665 -60.0 n
N1 Zn1 N2 C2 2_655 2_655 -60.0 n
N1 Zn1 N2 C2 . 2_655 60.0 n
N1 Zn1 N2 C2 3_665 2_655 180.0 n
C2 N2 C2 C2 3_665 16_557 -58.01(16) n
C2 N2 C2 C2 2_655 16_557 58.01(16) n
Zn1 N2 C2 C2 . 16_557 180.0 n
N1 Zn1 N1 C1A 2_655 . 180.0 n
N1 Zn1 N1 C1A 3_665 . 0.0 n
N2 Zn1 N1 C1A 16_556 . -90.0 n
N2 Zn1 N1 C1A . . 90.0 n
N1 Zn1 N1 C1A 2_655 21 0.0 n
N1 Zn1 N1 C1A 3_665 21 180.0 n
N2 Zn1 N1 C1A 16_556 21 90.0 n
N2 Zn1 N1 C1A . 21 -90.0 n
O1 Na1 O1 C1 14 . 37.79(7) n
O1 Na1 O1 C1 2 . -142.21(7) n
O1 Na1 O1 C1 15 . -37.79(7) n
O1 Na1 O1 C1 3 . 142.21(7) n
O1A Na1 O1 C1 21 . 87.7(7) n
O1A Na1 O1 C1 9 . -92.3(7) n
O1A Na1 O1 C1 15 . -51.00(12) n
O1A Na1 O1 C1 3 . 129.00(12) n
O1A Na1 O1 C1 13 . 92.3(7) n
O1A Na1 O1 C1 19 . 153.40(10) n
O1 Na1 O1 Na1 14 4 -142.21(7) n
O1 Na1 O1 Na1 2 4 37.79(7) n
O1 Na1 O1 Na1 15 4 142.21(7) n
O1 Na1 O1 Na1 3 4 -37.79(7) n
O1A Na1 O1 Na1 21 4 -92.3(7) n
O1A Na1 O1 Na1 9 4 87.7(7) n
O1A Na1 O1 Na1 15 4 129.00(12) n
O1A Na1 O1 Na1 3 4 -51.00(12) n
O1A Na1 O1 Na1 13 4 -87.7(7) n
O1A Na1 O1 Na1 19 4 -26.60(10) n
O1 Na1 O1A C1A 13 . -116.5(8) n
O1 Na1 O1A C1A 14 . 3.8(4) n
O1 Na1 O1A C1A 2 . -176.2(4) n
O1 Na1 O1A C1A 15 . -69.4(4) n
O1 Na1 O1A C1A 3 . 110.6(4) n
O1 Na1 O1A C1A . . 63.5(8) n
O1A Na1 O1A C1A 21 . 61.2(4) n
O1A Na1 O1A C1A 9 . -118.8(4) n
O1A Na1 O1A C1A 15 . -83.0(5) n
O1A Na1 O1A C1A 3 . 97.0(5) n
O1A Na1 O1A C1A 19 . 123.3(4) n
O1 Na1 O1A O1A 13 21 -177.7(7) n
O1 Na1 O1A O1A 14 21 -57.40(16) n
O1 Na1 O1A O1A 2 21 122.60(16) n
O1 Na1 O1A O1A 15 21 -130.55(8) n
O1 Na1 O1A O1A 3 21 49.45(8) n
O1 Na1 O1A O1A . 21 2.3(7) n
O1A Na1 O1A O1A 9 21 180.0 n
O1A Na1 O1A O1A 15 21 -144.20(11) n
O1A Na1 O1A O1A 3 21 35.80(11) n
O1A Na1 O1A O1A 19 21 62.10(9) n
O1 Na1 O1A C1A 13 21 -139.3(7) n
O1 Na1 O1A C1A 14 21 -19.1(3) n
O1 Na1 O1A C1A 2 21 160.9(3) n
O1 Na1 O1A C1A 15 21 -92.2(3) n
O1 Na1 O1A C1A 3 21 87.8(3) n
O1 Na1 O1A C1A . 21 40.7(7) n
O1A Na1 O1A C1A 21 21 38.3(3) n
O1A Na1 O1A C1A 9 21 -141.7(3) n
O1A Na1 O1A C1A 15 21 -105.9(3) n
O1A Na1 O1A C1A 3 21 74.1(3) n
O1A Na1 O1A C1A 19 21 100.4(2) n
O1 Na1 O1A Na1 13 4 107.6(7) n
O1 Na1 O1A Na1 14 4 -132.15(16) n
O1 Na1 O1A Na1 2 4 47.85(16) n
O1 Na1 O1A Na1 15 4 154.71(12) n
O1 Na1 O1A Na1 3 4 -25.29(12) n
O1 Na1 O1A Na1 . 4 -72.4(7) n
O1A Na1 O1A Na1 21 4 -74.74(11) n
O1A Na1 O1A Na1 9 4 105.26(11) n
O1A Na1 O1A Na1 15 4 141.06(3) n
O1A Na1 O1A Na1 3 4 -38.94(3) n
O1A Na1 O1A Na1 19 4 -12.6(2) n
C1 N1 C1A O1A . 21 0.0 n
C1A N1 C1A O1A 21 21 0.0 n
Zn1 N1 C1A O1A . 21 180.0 n
O1A O1A C1A C1A 21 21 0.0 n
Na1 O1A C1A C1A . 21 -60.9(3) n
Na1 O1A C1A C1A 4 21 60.9(3) n
C1A O1A C1A O1A 21 21 0.0 n
